data_7045061
loop_
_publ_author_name
'Chen, Wei-Chao'
'Wu, Si-Tong'
'Wang, Xinlong'
'Qin, Chao'
'Su, Zhong-Min'
'Shao, Kui-Zhan'
'Wang, Enbo'

_publ_section_title
;
 Dimethyltin-Functionalized Cyclic Selenotungstates based on {Se2W12}
 Units
;
_journal_name_full 'Dalton Transactions'
_journal_paper_doi 10.1039/C7DT04409G
_journal_year 2017
_chemical_formula_sum 'C2 H92 Cl2 K8 Na18 O188 Se6 Sn W40'
_chemical_formula_weight 11868.72
_space_group_crystal_system orthorhombic
_space_group_IT_number 59
_space_group_name_Hall '-P 2ab 2a'
_space_group_name_H-M_alt 'P m m n'
_symmetry_space_group_name_Hall '-P 2ab 2a'
_symmetry_space_group_name_H-M 'P m m n :2'
_audit_creation_method SHELXL-2016/6
_audit_update_record
;
2017-12-12 deposited with the CCDC.
2017-12-15 downloaded from the CCDC.
;
_cell_angle_alpha 90
_cell_angle_beta 90
_cell_angle_gamma 90
_cell_formula_units_Z 2
_cell_length_a 21.458(4)
_cell_length_b 21.507(4)
_cell_length_c 23.317(5)
_cell_measurement_reflns_used 9994
_cell_measurement_temperature 293(2)
_cell_measurement_theta_max 27.1806
_cell_measurement_theta_min 2.2016
_cell_volume 10761(4)
_computing_cell_refinement 'Bruker SAINT v8.34a'
_computing_data_collection 'Bruker APEX 2'
_computing_data_reduction 'Bruker SAINT v8.34a'
_computing_molecular_graphics 'Bruker SHELXTL'
_computing_publication_material 'Bruker SHELXTL & local programs'
_computing_structure_refinement 'SHELXL-2016/6 (Sheldrick, 2016)'
_computing_structure_solution 'SHELXT 2014/5 (Sheldrick, 2014)'
_diffrn_ambient_temperature 293(2)
_diffrn_measured_fraction_theta_full 0.995
_diffrn_measured_fraction_theta_max 0.993
_diffrn_measurement_device_type 'CCD area detector'
_diffrn_measurement_method 'phi and omega scans'
_diffrn_radiation_type MoK\a
_diffrn_radiation_wavelength 0.71073
_diffrn_reflns_av_R_equivalents 0.0743
_diffrn_reflns_av_unetI/netI 0.0488
_diffrn_reflns_Laue_measured_fraction_full 0.995
_diffrn_reflns_Laue_measured_fraction_max 0.993
_diffrn_reflns_limit_h_max 26
_diffrn_reflns_limit_h_min -27
_diffrn_reflns_limit_k_max 26
_diffrn_reflns_limit_k_min -27
_diffrn_reflns_limit_l_max 24
_diffrn_reflns_limit_l_min -30
_diffrn_reflns_number 73713
_diffrn_reflns_point_group_measured_fraction_full 0.995
_diffrn_reflns_point_group_measured_fraction_max 0.993
_diffrn_reflns_theta_full 25.242
_diffrn_reflns_theta_max 27.270
_diffrn_reflns_theta_min 1.894
_exptl_absorpt_coefficient_mu 22.727
_exptl_absorpt_correction_T_max 0.171
_exptl_absorpt_correction_T_min 0.143
_exptl_absorpt_correction_type multi-scan
_exptl_absorpt_process_details 'SADABS 2014/4 Bruker AXS Madison WI USA'
_exptl_crystal_colour colorless
_exptl_crystal_density_diffrn 3.663
_exptl_crystal_density_method 'not measured'
_exptl_crystal_description needle-like
_exptl_crystal_F_000 10412
_exptl_crystal_size_max 0.140
_exptl_crystal_size_mid 0.130
_exptl_crystal_size_min 0.120
_refine_diff_density_max 5.880
_refine_diff_density_min -3.063
_refine_diff_density_rms 0.361
_refine_ls_extinction_method none
_refine_ls_goodness_of_fit_ref 1.033
_refine_ls_hydrogen_treatment undef
_refine_ls_matrix_type full
_refine_ls_number_parameters 612
_refine_ls_number_reflns 12657
_refine_ls_number_restraints 1086
_refine_ls_restrained_S_all 1.007
_refine_ls_R_factor_all 0.0737
_refine_ls_R_factor_gt 0.0471
_refine_ls_shift/su_max 0.001
_refine_ls_shift/su_mean 0.000
_refine_ls_structure_factor_coef Fsqd
_refine_ls_weighting_details 'w=1/[\s^2^(Fo^2^)+(0.0584P)^2^+268.2410P] where P=(Fo^2^+2Fc^2^)/3'
_refine_ls_weighting_scheme calc
_refine_ls_wR_factor_gt 0.1178
_refine_ls_wR_factor_ref 0.1311
_reflns_Friedel_coverage 0.000
_reflns_number_gt 9171
_reflns_number_total 12657
_reflns_threshold_expression 'I > 2\s(I)'
_cod_data_source_file c7dt04409g2.cif
_cod_data_source_block 1_CCDC1
_cod_depositor_comments
;
The following automatic conversions were performed:

'_exptl_absorpt_correction_type' value 'Multi-scan' changed to
'multi-scan' according to
/home/data/users/saulius/crontab/automatic-downloads/rss-feeds/RSC/lib/dictionaries/cif_core.dic
dictionary named 'cif_core.dic' version 2.4.2 from 2011-04-26.

Automatic conversion script
Id: cif_fix_values 4973 2017-02-22 13:04:09Z antanas 
;
_cod_database_code 7045061
_shelx_shelxl_version_number 2016/6
_shelx_space_group_comment
;
The symmetry employed for this shelxl refinement is uniquely defined
by the following loop, which should always be used as a source of
symmetry information in preference to the above space-group names.
They are only intended as comments.
;
_shelx_estimated_absorpt_t_min 0.143
_shelx_estimated_absorpt_t_max 0.171

loop_
_space_group_symop_operation_xyz
'x, y, z'
'-x+1/2, -y+1/2, z'
'-x, y+1/2, -z'
'x+1/2, -y, -z'
'-x, -y, -z'
'x-1/2, y-1/2, -z'
'x, -y-1/2, z'
'-x-1/2, y, z'

loop_
_atom_site_label
_atom_site_type_symbol
_atom_site_fract_x
_atom_site_fract_y
_atom_site_fract_z
_atom_site_U_iso_or_equiv
_atom_site_adp_type
_atom_site_occupancy
_atom_site_site_symmetry_order
_atom_site_calc_flag
_atom_site_refinement_flags_posn
_atom_site_refinement_flags_adp
_atom_site_refinement_flags_occupancy
W1 W 0.39152(2) 0.91129(2) 0.08594(2) 0.01944(11) Uani 1 1 d . . .
W2 W 0.33741(3) 0.82793(2) -0.04295(2) 0.02259(12) Uani 1 1 d . . .
W3 W 0.49710(2) 0.91323(3) 0.21134(2) 0.02500(13) Uani 1 1 d . . .
W4 W 0.50040(2) 0.83705(3) 0.00541(2) 0.02714(13) Uani 1 1 d . . .
W5 W 0.60771(2) 0.83682(3) 0.13615(3) 0.02880(14) Uani 1 1 d . . .
W6 W 0.61598(4) 0.82713(5) 0.29292(4) 0.0281(2) Uani 0.92 1 d . . P
W6A W 0.5981(5) 0.8383(6) 0.3095(5) 0.027(2) Uani 0.08 1 d . . P
W7 W 0.33689(3) 0.91017(3) 0.50022(3) 0.03850(17) Uani 1 1 d . . .
W8 W 0.53574(5) 0.750000 0.41249(4) 0.0447(2) Uani 1 2 d S T P
W9 W 0.48103(4) 0.82813(3) 0.54267(3) 0.04605(19) Uani 1 1 d . . .
W10 W 0.33901(4) 0.83700(4) 0.62984(3) 0.0516(2) Uani 1 1 d . . .
W11 W 0.33531(5) 0.86505(6) 0.22998(4) 0.0242(2) Uani 0.5 1 d . . P
Sn1 Sn 0.250000 0.87625(14) 0.37056(11) 0.0296(6) Uani 0.5 2 d S T P
C1 C 0.250000 0.779(2) 0.3685(18) 0.042(8) Uani 0.5 2 d S TU P
C2 C 0.250000 0.977(2) 0.361(2) 0.041(6) Uani 0.5 2 d S TU P
Se1 Se 0.38363(7) 0.750000 0.08704(6) 0.0123(3) Uani 1 2 d S T P
Se2 Se 0.49121(8) 0.750000 0.21771(7) 0.0175(3) Uani 1 2 d S T P
Se3 Se 0.34147(11) 0.750000 0.49525(7) 0.0305(4) Uani 1 2 d S T P
Cl1 Cl 0.250000 0.8018(4) 0.1875(4) 0.0229(18) Uani 0.5 2 d S T P
Cl2 Cl 0.250000 0.9783(4) 0.1823(4) 0.0203(17) Uani 0.5 2 d S T P
O1 O 0.5746(4) 0.9120(4) 0.1648(4) 0.0273(15) Uani 1 1 d . U .
O2 O 0.4629(4) 0.9120(4) 0.0289(4) 0.0220(14) Uani 1 1 d . U .
O3 O 0.3354(5) 0.750000 -0.0836(5) 0.0174(19) Uani 1 2 d S TU P
O4 O 0.4279(4) 0.8220(4) -0.0418(4) 0.0222(14) Uani 1 1 d . U .
O5 O 0.3441(4) 0.8824(4) 0.0203(4) 0.0206(14) Uani 1 1 d . U .
O6 O 0.250000 0.8196(6) -0.0257(5) 0.019(2) Uani 1 2 d S TU P
O7 O 0.6590(6) 0.750000 0.3042(6) 0.035(2) Uani 1 2 d S TU P
O8 O 0.5167(5) 0.750000 0.0034(5) 0.0241(18) Uani 1 2 d S TU P
O9 O 0.6163(6) 0.750000 0.1240(6) 0.0274(18) Uani 1 2 d S TU P
O10 O 0.4564(4) 0.9251(4) 0.1398(4) 0.0263(14) Uani 1 1 d . U .
O11 O 0.6371(4) 0.8238(5) 0.2136(4) 0.0295(15) Uani 1 1 d . U .
O12 O 0.5494(5) 0.8812(5) 0.2727(4) 0.0325(15) Uani 1 1 d . U .
O13 O 0.5164(8) 0.750000 0.5660(6) 0.045(2) Uani 1 2 d S TU P
O14 O 0.5602(4) 0.8421(4) 0.0691(4) 0.0249(14) Uani 1 1 d . U .
O15 O 0.5490(4) 0.8637(5) -0.0480(4) 0.0296(17) Uani 1 1 d . U .
O16 O 0.3447(5) 0.750000 0.0225(5) 0.0159(17) Uani 1 2 d S TU P
O17 O 0.5756(5) 0.8112(5) 0.3660(4) 0.0364(17) Uani 1 1 d . U .
O18 O 0.3338(8) 0.750000 0.6434(6) 0.045(2) Uani 1 2 d S TU P
O19 O 0.6780(4) 0.8623(5) 0.1084(4) 0.0316(17) Uani 1 1 d . U .
O20 O 0.4966(5) 0.9899(5) 0.2344(4) 0.0315(18) Uani 1 1 d . U .
O21 O 0.5213(5) 0.8130(5) 0.4690(4) 0.0415(18) Uani 1 1 d . U .
O22 O 0.3302(4) 0.8766(4) -0.1007(4) 0.0245(19) Uani 1 1 d . U .
O23 O 0.3667(4) 0.9871(4) 0.0816(4) 0.0285(17) Uani 1 1 d . U .
O24 O 0.4321(4) 0.8117(4) 0.0770(3) 0.0200(13) Uani 1 1 d . U .
O25 O 0.250000 0.9232(7) 0.5126(6) 0.041(2) Uani 1 2 d S TU P
O26 O 0.3413(6) 0.9107(5) 0.5877(4) 0.0448(18) Uani 1 1 d . U .
O27 O 0.6725(5) 0.8784(5) 0.3150(5) 0.0394(19) Uani 1 1 d . U .
O28 O 0.4275(5) 0.8803(5) 0.2433(4) 0.0353(17) Uani 1 1 d . U .
O29 O 0.5143(4) 0.8116(4) 0.1769(4) 0.0228(14) Uani 1 1 d . U .
O30 O 0.4231(6) 0.8815(5) 0.5070(4) 0.0430(18) Uani 1 1 d . U .
O31 O 0.4196(8) 0.750000 0.5069(6) 0.0414(19) Uani 1 2 d S TU P
O32 O 0.3576(6) 0.9857(6) 0.4851(5) 0.053(3) Uani 1 1 d . U .
O33 O 0.3425(4) 0.8759(5) 0.1381(4) 0.0304(16) Uani 1 1 d . U .
O34 O 0.5477(6) 0.750000 0.2693(5) 0.0297(19) Uani 1 2 d S TU P
O35 O 0.250000 0.8417(7) 0.6344(6) 0.045(2) Uani 1 2 d S TU P
O36 O 0.3270(5) 0.8726(5) 0.4329(4) 0.0402(18) Uani 1 1 d . U .
O37 O 0.4261(6) 0.8235(5) 0.6061(4) 0.0443(18) Uani 1 1 d . U .
O38 O 0.5356(6) 0.8786(6) 0.5704(5) 0.056(3) Uani 1 1 d . U .
O39 O 0.3195(5) 0.8114(5) 0.5363(4) 0.0403(17) Uani 1 1 d . U .
O40 O 0.6341(8) 0.750000 0.4554(7) 0.052(4) Uani 1 2 d S TU P
O41 O 0.4637(7) 0.750000 0.3807(6) 0.038(2) Uani 1 2 d S TU P
O42 O 0.3423(9) 0.7867(10) 0.2226(8) 0.037(4) Uani 0.5 1 d . U P
O43 O 0.3216(10) 0.8707(11) 0.3034(9) 0.043(3) Uani 0.5 1 d . U P
O44 O 0.3569(7) 0.8663(7) 0.6973(5) 0.063(3) Uani 1 1 d . U .
O45 O 0.250000 0.8688(16) 0.2094(12) 0.041(4) Uani 0.5 2 d S TU P
O46 O 0.3298(12) 0.9705(12) 0.2241(10) 0.056(5) Uani 0.5 1 d . U P
K1 K 0.750000 0.750000 0.0799(3) 0.0470(19) Uani 1 4 d S T P
Na1 Na 0.4414(5) 0.6191(6) 0.3685(4) 0.033(3) Uani 0.5 1 d . U P
Na2 Na 0.750000 0.8981(5) 0.2114(4) 0.049(3) Uani 1 2 d S T P
Na3 Na 0.6684(5) 0.9086(6) -0.0109(5) 0.043(3) Uani 0.5 1 d . . P
Na4 Na 0.5484(5) 0.9334(5) -0.1463(4) 0.027(2) Uani 0.5 1 d . U P
O1W O 0.750000 0.9325(8) 0.0537(7) 0.048(3) Uani 1 2 d S TU P
O2W O 0.250000 0.8857(11) -0.2091(8) 0.077(6) Uani 1 2 d S TU P
O3W O 0.750000 0.8874(8) 0.4036(8) 0.049(3) Uani 1 2 d S TU P
O4W O 0.750000 1.0207(9) -0.0089(9) 0.063(4) Uani 1 2 d S TU P
O5W O 0.3895(8) 1.0008(7) 0.6659(6) 0.076(3) Uani 1 1 d . U .
O7W O 0.6604(8) 0.750000 -0.0061(8) 0.064(4) Uani 1 2 d S TU P
O8W O 0.4477(7) 0.9883(7) -0.0709(6) 0.071(4) Uani 1 1 d . U .
O9W O 0.750000 0.750000 0.1938(10) 0.047(5) Uani 1 4 d S TU P

loop_
_atom_site_aniso_label
_atom_site_aniso_U_11
_atom_site_aniso_U_22
_atom_site_aniso_U_33
_atom_site_aniso_U_23
_atom_site_aniso_U_13
_atom_site_aniso_U_12
W1 0.0221(2) 0.0147(3) 0.0216(2) -0.00034(19) -0.00215(19) -0.0014(2)
W2 0.0348(3) 0.0167(3) 0.0162(2) 0.00300(19) -0.0040(2) -0.0014(2)
W3 0.0281(3) 0.0210(3) 0.0260(3) -0.0042(2) -0.0071(2) -0.0023(2)
W4 0.0224(3) 0.0244(3) 0.0346(3) 0.0081(2) 0.0130(2) 0.0008(2)
W5 0.0178(2) 0.0265(3) 0.0421(3) 0.0033(2) 0.0041(2) -0.0038(2)
W6 0.0262(5) 0.0278(5) 0.0302(5) -0.0022(4) -0.0127(3) -0.0024(4)
W6A 0.024(5) 0.035(6) 0.022(5) -0.010(4) -0.014(4) 0.010(4)
W7 0.0654(4) 0.0214(3) 0.0287(3) -0.0036(2) -0.0059(3) -0.0035(3)
W8 0.0438(5) 0.0628(7) 0.0274(4) 0.000 -0.0117(4) 0.000
W9 0.0641(5) 0.0374(4) 0.0367(3) -0.0069(3) -0.0199(3) -0.0038(3)
W10 0.0971(6) 0.0401(4) 0.0175(3) -0.0080(3) -0.0096(3) -0.0022(4)
W11 0.0212(5) 0.0335(6) 0.0179(5) -0.0010(4) -0.0016(4) -0.0045(5)
Sn1 0.0314(13) 0.0352(16) 0.0222(13) 0.0000(11) 0.000 0.000
C1 0.064(17) 0.030(16) 0.031(15) 0.010(14) 0.000 0.000
C2 0.054(12) 0.026(12) 0.043(12) 0.011(11) 0.000 0.000
Se1 0.0116(7) 0.0114(8) 0.0140(7) 0.000 -0.0008(6) 0.000
Se2 0.0180(8) 0.0165(9) 0.0181(8) 0.000 -0.0045(6) 0.000
Se3 0.0556(13) 0.0206(10) 0.0151(8) 0.000 -0.0059(8) 0.000
Cl1 0.020(4) 0.022(5) 0.026(4) 0.004(4) 0.000 0.000
Cl2 0.024(4) 0.008(4) 0.029(4) 0.003(3) 0.000 0.000
O1 0.026(3) 0.027(3) 0.029(3) 0.002(3) -0.004(3) -0.006(3)
O2 0.021(3) 0.020(3) 0.025(3) 0.003(3) 0.000(3) -0.006(3)
O3 0.017(4) 0.020(4) 0.016(4) 0.000 -0.003(3) 0.000
O4 0.019(3) 0.025(3) 0.023(3) 0.003(3) 0.001(3) -0.002(3)
O5 0.020(3) 0.020(3) 0.022(3) -0.002(3) -0.002(2) -0.002(3)
O6 0.018(4) 0.020(5) 0.019(4) 0.005(4) 0.000 0.000
O7 0.035(4) 0.035(4) 0.033(4) 0.000 -0.010(4) 0.000
O8 0.017(3) 0.027(4) 0.028(3) 0.000 0.000(3) 0.000
O9 0.020(3) 0.030(4) 0.032(4) 0.000 -0.003(3) 0.000
O10 0.025(3) 0.026(3) 0.028(3) 0.000(3) -0.002(3) -0.004(3)
O11 0.025(3) 0.032(3) 0.031(3) 0.002(3) -0.005(3) -0.005(3)
O12 0.037(3) 0.031(3) 0.029(3) -0.002(3) -0.009(3) -0.002(3)
O13 0.065(5) 0.040(5) 0.030(4) 0.000 -0.013(4) 0.000
O14 0.018(3) 0.027(3) 0.030(3) 0.001(3) 0.001(2) -0.005(2)
O15 0.021(3) 0.035(4) 0.033(4) 0.006(3) 0.006(3) -0.006(3)
O16 0.014(3) 0.018(4) 0.016(3) 0.000 -0.004(3) 0.000
O17 0.046(4) 0.034(4) 0.029(3) -0.001(3) -0.012(3) -0.007(3)
O18 0.073(5) 0.036(4) 0.025(4) 0.000 -0.005(4) 0.000
O19 0.024(3) 0.031(4) 0.040(4) 0.001(3) -0.004(3) -0.006(3)
O20 0.036(4) 0.026(4) 0.032(4) -0.003(3) -0.005(3) 0.001(3)
O21 0.059(4) 0.035(4) 0.030(3) 0.003(3) -0.011(3) -0.006(3)
O22 0.025(4) 0.024(5) 0.024(4) 0.012(4) -0.008(3) -0.005(4)
O23 0.033(4) 0.022(4) 0.030(4) 0.000(3) -0.006(3) 0.000(3)
O24 0.018(3) 0.021(3) 0.022(3) 0.001(2) -0.002(2) -0.003(2)
O25 0.068(5) 0.031(5) 0.023(4) -0.004(4) 0.000 0.000
O26 0.074(4) 0.032(3) 0.028(3) -0.007(3) -0.008(3) -0.005(3)
O27 0.036(4) 0.040(4) 0.042(4) -0.006(3) -0.011(3) -0.008(3)
O28 0.034(3) 0.034(3) 0.038(3) -0.006(3) 0.001(3) -0.006(3)
O29 0.020(3) 0.025(3) 0.024(3) 0.000(3) -0.004(3) -0.004(3)
O30 0.065(4) 0.034(4) 0.030(3) -0.003(3) -0.008(3) -0.007(3)
O31 0.062(4) 0.035(4) 0.027(4) 0.000 -0.010(3) 0.000
O32 0.073(7) 0.031(6) 0.056(6) -0.009(5) -0.009(6) -0.007(6)
O33 0.032(3) 0.027(3) 0.033(3) 0.003(3) 0.009(3) 0.000(3)
O34 0.031(4) 0.030(4) 0.028(4) 0.000 -0.010(3) 0.000
O35 0.077(5) 0.034(5) 0.024(4) -0.005(4) 0.000 0.000
O36 0.062(4) 0.033(4) 0.026(3) 0.000(3) -0.009(3) -0.005(3)
O37 0.068(4) 0.037(4) 0.028(3) -0.002(3) -0.011(3) -0.004(3)
O38 0.070(7) 0.050(7) 0.048(6) -0.004(6) -0.023(6) -0.008(6)
O39 0.066(4) 0.032(3) 0.023(3) -0.002(3) -0.005(3) -0.001(3)
O40 0.058(8) 0.054(9) 0.045(8) 0.000 -0.018(7) 0.000
O41 0.050(5) 0.037(5) 0.028(4) 0.000 -0.012(4) 0.000
O42 0.040(9) 0.037(10) 0.036(9) 0.000(8) -0.012(8) -0.025(8)
O43 0.046(6) 0.049(6) 0.033(5) 0.002(5) -0.002(5) -0.002(5)
O44 0.100(8) 0.059(7) 0.031(5) -0.010(5) -0.004(6) -0.005(7)
O45 0.037(7) 0.051(7) 0.034(7) -0.001(7) 0.000 0.000
O46 0.065(9) 0.052(9) 0.052(9) -0.001(8) -0.003(8) 0.024(8)
K1 0.018(3) 0.070(6) 0.053(4) 0.000 0.000 0.000
Na1 0.021(4) 0.068(7) 0.010(4) -0.015(4) -0.002(3) -0.018(5)
Na2 0.019(4) 0.079(8) 0.050(5) -0.015(5) 0.000 0.000
Na3 0.034(6) 0.044(8) 0.049(7) 0.038(6) -0.025(5) -0.028(6)
Na4 0.048(4) 0.017(4) 0.016(4) 0.013(3) -0.008(3) -0.009(3)
O1W 0.035(6) 0.045(7) 0.064(7) 0.011(6) 0.000 0.000
O2W 0.097(14) 0.083(15) 0.052(11) -0.015(10) 0.000 0.000
O3W 0.027(6) 0.045(8) 0.075(8) -0.021(7) 0.000 0.000
O4W 0.050(8) 0.053(9) 0.088(9) 0.010(8) 0.000 0.000
O5W 0.112(8) 0.047(7) 0.069(7) -0.018(6) -0.018(7) -0.013(6)
O7W 0.044(8) 0.086(10) 0.062(9) 0.000 0.003(7) 0.000
O8W 0.076(8) 0.062(8) 0.077(8) 0.039(7) -0.022(7) -0.030(7)
O9W 0.028(9) 0.056(11) 0.057(10) 0.000 0.000 0.000

loop_
_atom_type_symbol
_atom_type_description
_atom_type_scat_dispersion_real
_atom_type_scat_dispersion_imag
_atom_type_scat_source
C C 0.0033 0.0016 'International Tables Vol C Tables 4.2.6.8 and 6.1.1.4'
Cl Cl 0.1484 0.1585 'International Tables Vol C Tables 4.2.6.8 and 6.1.1.4'
O O 0.0106 0.0060 'International Tables Vol C Tables 4.2.6.8 and 6.1.1.4'
Se Se -0.0929 2.2259 'International Tables Vol C Tables 4.2.6.8 and 6.1.1.4'
Sn Sn -0.6537 1.4246 'International Tables Vol C Tables 4.2.6.8 and 6.1.1.4'
W W -0.8490 6.8722 'International Tables Vol C Tables 4.2.6.8 and 6.1.1.4'
Na Na 0.0362 0.0249 'International Tables Vol C Tables 4.2.6.8 and 6.1.1.4'
K K 0.2009 0.2494 'International Tables Vol C Tables 4.2.6.8 and 6.1.1.4'
H H 0.0000 0.0000 'International Tables Vol C Tables 4.2.6.8 and 6.1.1.4'

loop_
_geom_angle_atom_site_label_1
_geom_angle_atom_site_label_2
_geom_angle_atom_site_label_3
_geom_angle
_geom_angle_site_symmetry_1
_geom_angle_site_symmetry_3
O23 W1 O33 105.3(4) . .
O23 W1 O10 96.8(4) . .
O33 W1 O10 92.8(4) . .
O23 W1 O5 95.4(4) . .
O33 W1 O5 95.3(4) . .
O10 W1 O5 163.0(4) . .
O23 W1 O2 100.8(4) . .
O33 W1 O2 153.9(4) . .
O10 W1 O2 83.0(4) . .
O5 W1 O2 83.2(3) . .
O23 W1 O24 170.6(4) . .
O33 W1 O24 83.6(4) . .
O10 W1 O24 85.8(3) . .
O5 W1 O24 80.3(3) . .
O2 W1 O24 70.4(3) . .
O22 W2 O5 103.9(4) . .
O22 W2 O3 98.2(4) . .
O5 W2 O3 157.8(4) . .
O22 W2 O6 97.6(4) . .
O5 W2 O6 88.2(4) . .
O3 W2 O6 90.0(5) . .
O22 W2 O4 98.1(4) . .
O5 W2 O4 87.4(4) . .
O3 W2 O4 88.4(4) . .
O6 W2 O4 164.2(4) . .
O22 W2 O16 170.1(4) . .
O5 W2 O16 85.9(3) . .
O3 W2 O16 71.9(3) . .
O6 W2 O16 81.9(4) . .
O4 W2 O16 82.7(4) . .
O20 W3 O28 103.8(5) . .
O20 W3 O10 98.1(4) . .
O28 W3 O10 92.0(4) . .
O20 W3 O12 96.5(4) . .
O28 W3 O12 92.0(4) . .
O10 W3 O12 163.4(4) . .
O20 W3 O1 100.8(4) . .
O28 W3 O1 155.4(4) . .
O10 W3 O1 84.6(4) . .
O12 W3 O1 85.1(4) . .
O20 W3 O29 171.1(4) . .
O28 W3 O29 84.7(4) . .
O10 W3 O29 84.1(4) . .
O12 W3 O29 80.3(4) . .
O1 W3 O29 70.8(3) . .
O15 W4 O2 100.6(4) . .
O15 W4 O8 101.4(5) . .
O2 W4 O8 157.9(4) . .
O15 W4 O4 97.6(4) . .
O2 W4 O4 88.0(4) . .
O8 W4 O4 88.2(4) . .
O15 W4 O14 97.6(4) . .
O2 W4 O14 90.7(4) . .
O8 W4 O14 87.3(5) . .
O4 W4 O14 164.8(3) . .
O15 W4 O24 174.2(4) . .
O2 W4 O24 73.6(3) . .
O8 W4 O24 84.3(4) . .
O4 W4 O24 82.0(3) . .
O14 W4 O24 83.1(3) . .
O19 W5 O14 98.2(4) . .
O19 W5 O1 100.9(4) . .
O14 W5 O1 92.2(4) . .
O19 W5 O9 99.9(5) . .
O14 W5 O9 89.3(5) . .
O1 W5 O9 158.7(5) . .
O19 W5 O11 96.4(4) . .
O14 W5 O11 165.4(4) . .
O1 W5 O11 85.2(4) . .
O9 W5 O11 88.0(5) . .
O19 W5 O29 174.8(4) . .
O14 W5 O29 83.3(3) . .
O1 W5 O29 74.1(4) . .
O9 W5 O29 85.0(4) . .
O11 W5 O29 82.1(3) . .
O19 W5 K1 47.8(3) . .
O14 W5 K1 100.3(3) . .
O1 W5 K1 147.4(3) . .
O9 W5 K1 52.3(4) . .
O11 W5 K1 89.4(3) . .
O29 W5 K1 136.9(2) . .
W6A W6 O27 90.0(12) . .
W6A W6 O12 55.4(12) . .
O27 W6 O12 102.3(5) . .
W6A W6 O11 143.2(12) . .
O27 W6 O11 98.5(5) . .
O12 W6 O11 87.7(4) . .
W6A W6 O7 124.7(14) . .
O27 W6 O7 100.0(5) . .
O12 W6 O7 157.7(5) . .
O11 W6 O7 89.2(5) . .
W6A W6 O17 38.1(13) . .
O27 W6 O17 99.5(5) . .
O12 W6 O17 89.5(4) . .
O11 W6 O17 162.0(4) . .
O7 W6 O17 86.7(5) . .
W6A W6 O34 92.1(12) . .
O27 W6 O34 173.0(4) . .
O12 W6 O34 84.4(4) . .
O11 W6 O34 83.7(4) . .
O7 W6 O34 73.3(4) . .
O17 W6 O34 78.3(4) . .
W6 W6A O17 128.0(16) . .
W6 W6A O12 107.2(14) . .
O17 W6A O12 117.9(8) . .
W6 W6A O27 70.9(12) . .
O17 W6A O27 113.6(8) . .
O12 W6A O27 109.3(9) . .
W6 W6A O7 43.1(11) . .
O17 W6A O7 84.9(7) . .
O12 W6A O7 142.8(7) . .
O27 W6A O7 84.1(6) . .
W6 W6A O34 73.4(12) . .
O17 W6A O34 83.7(7) . .
O12 W6A O34 87.2(6) . .
O27 W6A O34 143.7(7) . .
O7 W6A O34 65.2(5) . .
W6 W6A O11 28.3(10) . .
O17 W6A O11 150.0(8) . .
O12 W6A O11 78.9(6) . .
O27 W6A O11 79.8(6) . .
O7 W6A O11 69.3(5) . .
O34 W6A O11 71.8(5) . .
O32 W7 O36 106.2(5) . .
O32 W7 O25 98.3(6) . .
O36 W7 O25 94.8(6) . .
O32 W7 O30 94.0(6) . .
O36 W7 O30 92.4(5) . .
O25 W7 O30 163.5(5) . .
O32 W7 O26 100.8(5) . .
O36 W7 O26 152.9(5) . .
O25 W7 O26 83.9(5) . .
O30 W7 O26 83.0(5) . .
O32 W7 O39 169.2(5) . .
O36 W7 O39 83.4(4) . .
O25 W7 O39 85.6(5) . .
O30 W7 O39 80.4(4) . .
O26 W7 O39 69.5(4) . .
O41 W8 O17 99.2(5) . .
O41 W8 O17 99.2(5) . 7_575
O17 W8 O17 87.3(7) . 7_575
O41 W8 O21 98.7(5) . 7_575
O17 W8 O21 162.1(5) . 7_575
O17 W8 O21 88.6(5) 7_575 7_575
O41 W8 O21 98.7(5) . .
O17 W8 O21 88.6(5) . .
O17 W8 O21 162.1(5) 7_575 .
O21 W8 O21 90.1(6) 7_575 .
O41 W8 O40 179.8(7) . .
O17 W8 O40 80.7(4) . .
O17 W8 O40 80.7(4) 7_575 .
O21 W8 O40 81.5(5) 7_575 .
O21 W8 O40 81.5(5) . .
O41 W8 Na1 51.2(2) . 7_575
O17 W8 Na1 63.4(4) . 7_575
O17 W8 Na1 128.9(3) 7_575 7_575
O21 W8 Na1 130.9(4) 7_575 7_575
O21 W8 Na1 63.5(4) . 7_575
O40 W8 Na1 128.8(2) . 7_575
O41 W8 Na1 51.2(2) . .
O17 W8 Na1 128.9(3) . .
O17 W8 Na1 63.4(4) 7_575 .
O21 W8 Na1 63.5(4) 7_575 .
O21 W8 Na1 130.9(4) . .
O40 W8 Na1 128.8(2) . .
Na1 W8 Na1 102.3(4) 7_575 .
O38 W9 O30 103.3(5) . .
O38 W9 O37 99.4(6) . .
O30 W9 O37 88.1(5) . .
O38 W9 O13 100.2(6) . .
O30 W9 O13 156.5(5) . .
O37 W9 O13 88.8(6) . .
O38 W9 O21 97.7(6) . .
O30 W9 O21 90.3(5) . .
O37 W9 O21 162.7(5) . .
O13 W9 O21 85.9(6) . .
O38 W9 O31 171.6(6) . .
O30 W9 O31 84.7(4) . .
O37 W9 O31 83.5(5) . .
O13 W9 O31 71.9(5) . .
O21 W9 O31 79.2(5) . .
O44 W10 O26 99.4(6) . .
O44 W10 O18 102.7(6) . .
O26 W10 O18 157.7(5) . .
O44 W10 O35 98.6(7) . .
O26 W10 O35 90.6(6) . .
O18 W10 O35 89.1(7) . .
O44 W10 O37 95.6(6) . .
O26 W10 O37 87.3(5) . .
O18 W10 O37 87.5(6) . .
O35 W10 O37 165.7(5) . .
O44 W10 O39 172.2(6) . .
O26 W10 O39 73.0(4) . .
O18 W10 O39 84.9(5) . .
O35 W10 O39 83.3(5) . .
O37 W10 O39 82.6(4) . .
O42 W11 O43 100.5(10) . .
O42 W11 O45 95.8(12) . .
O43 W11 O45 94.8(11) . .
O42 W11 O45 95.8(12) . 8_655
O43 W11 O45 94.8(11) . 8_655
O45 W11 O45 0.000(1) . 8_655
O42 W11 O28 95.2(7) . .
O43 W11 O28 90.2(8) . .
O45 W11 O28 166.9(11) . .
O45 W11 O28 166.9(11) 8_655 .
O42 W11 O33 90.0(7) . .
O43 W11 O33 168.4(8) . .
O45 W11 O33 79.2(9) . .
O45 W11 O33 79.2(9) 8_655 .
O28 W11 O33 93.7(4) . .
O42 W11 O46 170.5(9) . .
O43 W11 O46 88.9(10) . .
O45 W11 O46 83.8(12) . .
O45 W11 O46 83.8(12) 8_655 .
O28 W11 O46 84.2(7) . .
O33 W11 O46 80.6(7) . .
C1 Sn1 C2 173.1(17) . .
C1 Sn1 O36 88.9(8) . .
C2 Sn1 O36 95.7(9) . .
C1 Sn1 O36 88.8(8) . 8_655
C2 Sn1 O36 95.7(9) . 8_655
O36 Sn1 O36 97.2(6) . 8_655
C1 Sn1 O43 85.9(10) . 8_655
C2 Sn1 O43 89.1(11) . 8_655
O36 Sn1 O43 173.4(7) . 8_655
O36 Sn1 O43 86.8(6) 8_655 8_655
C1 Sn1 O43 85.9(10) . .
C2 Sn1 O43 89.1(11) . .
O36 Sn1 O43 86.8(6) . .
O36 Sn1 O43 173.4(7) 8_655 .
O43 Sn1 O43 88.7(11) 8_655 .
O24 Se1 O24 102.4(6) . 7_575
O24 Se1 O16 100.2(4) . .
O24 Se1 O16 100.2(4) 7_575 .
O29 Se2 O29 102.0(6) . 7_575
O29 Se2 O34 100.8(4) . .
O29 Se2 O34 100.8(4) 7_575 .
O39 Se3 O39 102.1(7) . 7_575
O39 Se3 O31 100.5(5) . .
O39 Se3 O31 100.5(5) 7_575 .
Cl1 Cl1 W11 0(10) 8_655 8_655
W5 O1 W3 121.3(5) . .
W4 O2 W1 120.5(4) . .
W2 O3 W2 121.0(6) 7_575 .
W4 O4 W2 143.1(5) . .
W2 O5 W1 148.6(5) . .
W2 O6 W2 153.6(7) . 8_655
W6 O7 W6 119.9(7) . 7_575
W6 O7 W6A 12.2(3) . .
W6 O7 W6A 116.5(7) 7_575 .
W6 O7 W6A 116.5(7) . 7_575
W6 O7 W6A 12.2(3) 7_575 7_575
W6A O7 W6A 110.7(8) . 7_575
W4 O8 W4 158.6(7) 7_575 .
W5 O9 W5 159.5(8) . 7_575
W5 O9 K1 98.1(4) . .
W5 O9 K1 98.1(4) 7_575 .
W1 O10 W3 153.7(5) . .
W6 O11 W5 145.5(5) . .
W6 O11 W6A 8.5(3) . .
W5 O11 W6A 137.4(5) . .
W6 O11 Na2 101.2(4) . .
W5 O11 Na2 100.1(4) . .
W6A O11 Na2 103.6(5) . .
W6A O12 W6 17.4(4) . .
W6A O12 W3 162.6(7) . .
W6 O12 W3 146.4(6) . .
W9 O13 W9 121.9(8) . 7_575
W5 O14 W4 169.8(5) . .
W4 O15 Na4 141.6(5) . .
W4 O15 Na3 115.8(5) . .
Na4 O15 Na3 94.2(4) . .
Se1 O16 W2 128.4(3) . 7_575
Se1 O16 W2 128.4(3) . .
W2 O16 W2 95.1(4) 7_575 .
W6A O17 W8 154.1(8) . .
W6A O17 W6 14.0(4) . .
W8 O17 W6 145.1(6) . .
W10 O18 W10 159.7(9) 7_575 .
W5 O19 K1 106.4(4) . .
W5 O19 Na2 103.5(4) . .
K1 O19 Na2 97.0(3) . .
W5 O19 Na3 113.4(5) . .
K1 O19 Na3 95.7(4) . .
Na2 O19 Na3 135.4(5) . .
W3 O20 Na4 109.5(5) . 5_675
W8 O21 W9 142.7(6) . .
W1 O23 Na3 148.5(6) . 5_675
W1 O23 Na4 109.4(5) . 5_675
Na3 O23 Na4 90.1(4) 5_675 5_675
Se1 O24 W4 132.6(5) . .
Se1 O24 W1 118.5(4) . .
W4 O24 W1 94.9(3) . .
W7 O25 W7 155.6(8) 8_655 .
W10 O26 W7 121.3(5) . .
W6 O27 W6A 19.1(3) . .
W6 O27 Na2 104.1(5) . .
W6A O27 Na2 120.2(6) . .
W3 O28 W11 143.4(6) . .
W3 O28 Na1 108.9(5) . 7_575
W11 O28 Na1 104.6(4) . 7_575
Se2 O29 W5 132.2(5) . .
Se2 O29 W3 119.0(4) . .
W5 O29 W3 93.4(3) . .
W9 O30 W7 148.3(6) . .
Se3 O31 W9 128.8(4) . .
Se3 O31 W9 128.8(4) . 7_575
W9 O31 W9 94.2(6) . 7_575
W1 O33 W11 140.0(5) . .
Se2 O34 W6 128.8(3) . 7_575
Se2 O34 W6 128.8(3) . .
W6 O34 W6 93.3(5) 7_575 .
Se2 O34 W6A 126.9(4) . 7_575
W6 O34 W6A 14.5(2) 7_575 7_575
W6 O34 W6A 101.1(5) . 7_575
Se2 O34 W6A 126.9(4) . .
W6 O34 W6A 101.1(5) 7_575 .
W6 O34 W6A 14.5(2) . .
W6A O34 W6A 105.9(7) 7_575 .
W10 O35 W10 171.2(9) 8_655 .
W7 O36 Sn1 131.0(6) . .
W7 O36 Na1 109.2(5) . 7_575
Sn1 O36 Na1 107.0(4) . 7_575
W9 O37 W10 143.3(6) . .
Se3 O39 W10 132.4(6) . .
Se3 O39 W7 117.6(5) . .
W10 O39 W7 95.5(4) . .
W8 O41 Na1 101.1(4) . 7_575
W8 O41 Na1 101.1(4) . .
Na1 O41 Na1 157.7(7) 7_575 .
W11 O43 Sn1 145.4(12) . .
W11 O43 Na1 111.0(10) . 7_575
Sn1 O43 Na1 103.6(8) . 7_575
O45 O45 Cl1 0(10) 8_655 8_655
O45 O45 W11 0(7) 8_655 .
Cl1 O45 W11 92.5(11) 8_655 .
O45 O45 W11 0(10) 8_655 8_655
Cl1 O45 W11 92.5(11) 8_655 8_655
W11 O45 W11 150.2(17) . 8_655
O9W K1 O7W 136.2(4) . 2_665
O9W K1 O7W 136.2(4) . .
O7W K1 O7W 87.6(8) 2_665 .
O9W K1 O19 76.9(2) . 8_755
O7W K1 O19 78.4(3) 2_665 8_755
O7W K1 O19 121.8(3) . 8_755
O9W K1 O19 76.9(2) . 7_575
O7W K1 O19 121.8(3) 2_665 7_575
O7W K1 O19 78.4(3) . 7_575
O19 K1 O19 153.9(5) 8_755 7_575
O9W K1 O19 76.9(2) . 2_665
O7W K1 O19 78.4(3) 2_665 2_665
O7W K1 O19 121.8(3) . 2_665
O19 K1 O19 110.3(4) 8_755 2_665
O19 K1 O19 63.4(4) 7_575 2_665
O9W K1 O19 76.9(2) . .
O7W K1 O19 121.8(3) 2_665 .
O7W K1 O19 78.4(3) . .
O19 K1 O19 63.4(4) 8_755 .
O19 K1 O19 110.3(4) 7_575 .
O19 K1 O19 153.9(5) 2_665 .
O9W K1 O9 70.3(3) . .
O7W K1 O9 153.5(5) 2_665 .
O7W K1 O9 66.0(4) . .
O19 K1 O9 114.7(2) 8_755 .
O19 K1 O9 55.21(19) 7_575 .
O19 K1 O9 114.7(2) 2_665 .
O19 K1 O9 55.21(19) . .
O9W K1 O9 70.3(3) . 2_665
O7W K1 O9 66.0(4) 2_665 2_665
O7W K1 O9 153.5(5) . 2_665
O19 K1 O9 55.21(19) 8_755 2_665
O19 K1 O9 114.7(2) 7_575 2_665
O19 K1 O9 55.21(19) 2_665 2_665
O19 K1 O9 114.7(2) . 2_665
O9 K1 O9 140.5(5) . 2_665
O9W K1 W5 69.86(11) . 8_755
O7W K1 W5 72.2(3) 2_665 8_755
O7W K1 W5 143.4(3) . 8_755
O19 K1 W5 25.81(18) 8_755 8_755
O19 K1 W5 138.1(3) 7_575 8_755
O19 K1 W5 84.5(2) 2_665 8_755
O19 K1 W5 86.61(19) . 8_755
O9 K1 W5 129.6(3) . 8_755
O9 K1 W5 29.52(4) 2_665 8_755
O9W K1 W5 69.86(11) . 7_575
O7W K1 W5 143.4(3) 2_665 7_575
O7W K1 W5 72.2(3) . 7_575
O19 K1 W5 138.1(3) 8_755 7_575
O19 K1 W5 25.81(18) 7_575 7_575
O19 K1 W5 86.61(19) 2_665 7_575
O19 K1 W5 84.5(2) . 7_575
O9 K1 W5 29.52(4) . 7_575
O9 K1 W5 129.6(3) 2_665 7_575
W5 K1 W5 139.7(2) 8_755 7_575
O9W K1 W5 69.86(11) . 2_665
O7W K1 W5 72.2(3) 2_665 2_665
O7W K1 W5 143.4(3) . 2_665
O19 K1 W5 84.5(2) 8_755 2_665
O19 K1 W5 86.61(19) 7_575 2_665
O19 K1 W5 25.81(18) 2_665 2_665
O19 K1 W5 138.1(3) . 2_665
O9 K1 W5 129.6(3) . 2_665
O9 K1 W5 29.52(4) 2_665 2_665
W5 K1 W5 58.66(5) 8_755 2_665
W5 K1 W5 106.44(11) 7_575 2_665
O41 Na1 O36 91.7(5) . 7_575
O41 Na1 O28 96.4(5) . 7_575
O36 Na1 O28 115.5(4) 7_575 7_575
O41 Na1 O43 96.9(7) . 7_575
O36 Na1 O43 61.9(5) 7_575 7_575
O28 Na1 O43 53.7(5) 7_575 7_575
O41 Na1 W8 27.7(3) . .
O36 Na1 W8 106.3(4) 7_575 .
O28 Na1 W8 109.6(4) 7_575 .
O43 Na1 W8 124.5(6) 7_575 .
O11 Na2 O11 113.2(5) . 8_755
O11 Na2 O19 55.6(3) . .
O11 Na2 O19 107.9(4) 8_755 .
O11 Na2 O19 107.9(4) . 8_755
O11 Na2 O19 55.6(3) 8_755 8_755
O19 Na2 O19 63.0(4) . 8_755
O11 Na2 O27 112.1(4) . 8_755
O11 Na2 O27 55.8(3) 8_755 8_755
O19 Na2 O27 156.6(5) . 8_755
O19 Na2 O27 109.4(3) 8_755 8_755
O11 Na2 O27 55.8(3) . .
O11 Na2 O27 112.1(4) 8_755 .
O19 Na2 O27 109.4(3) . .
O19 Na2 O27 156.6(5) 8_755 .
O27 Na2 O27 68.3(4) 8_755 .
O11 Na2 K1 67.4(3) . .
O11 Na2 K1 67.4(3) 8_755 .
O19 Na2 K1 41.3(2) . .
O19 Na2 K1 41.3(2) 8_755 .
O27 Na2 K1 117.6(3) 8_755 .
O27 Na2 K1 117.6(3) . .
O1W Na3 O15 157.7(6) . .
O1W Na3 O23 112.8(6) . 5_675
O15 Na3 O23 81.7(4) . 5_675
O1W Na3 O19 54.8(5) . .
O15 Na3 O19 103.4(4) . .
O23 Na3 O19 144.7(6) 5_675 .
O1W Na3 O4W 51.7(6) . .
O15 Na3 O4W 143.2(5) . .
O23 Na3 O4W 62.2(4) 5_675 .
O19 Na3 O4W 102.5(6) . .
O1W Na3 Na3 42.3(5) . 8_755
O15 Na3 Na3 153.2(4) . 8_755
O23 Na3 Na3 105.1(3) 5_675 8_755
O19 Na3 Na3 86.0(3) . 8_755
O4W Na3 Na3 54.0(3) . 8_755
O1W Na3 Na4 157.6(6) . .
O15 Na3 Na4 41.7(3) . .
O23 Na3 Na4 45.3(3) 5_675 .
O19 Na3 Na4 144.0(4) . .
O4W Na3 Na4 106.0(5) . .
Na3 Na3 Na4 128.8(2) 8_755 .
O1W Na3 K1 64.3(5) . .
O15 Na3 K1 103.9(4) . .
O23 Na3 K1 170.6(5) 5_675 .
O19 Na3 K1 42.0(3) . .
O4W Na3 K1 112.8(4) . .
Na3 Na3 K1 66.43(14) 8_755 .
Na4 Na3 K1 136.3(4) . .
O15 Na4 O20 159.4(5) . 5_675
O15 Na4 O23 83.4(4) . 5_675
O20 Na4 O23 104.4(4) 5_675 5_675
O15 Na4 O8W 74.4(4) . .
O20 Na4 O8W 87.2(4) 5_675 .
O23 Na4 O8W 85.3(4) 5_675 .
O15 Na4 Na3 44.2(3) . .
O20 Na4 Na3 148.7(4) 5_675 .
O23 Na4 Na3 44.6(3) 5_675 .
O8W Na4 Na3 93.0(4) . .
Na3 O1W Na3 95.4(9) . 8_755
Na3 O4W Na3 71.9(7) . 8_755

loop_
_geom_bond_atom_site_label_1
_geom_bond_atom_site_label_2
_geom_bond_distance
_geom_bond_site_symmetry_2
W1 O23 1.718(10) .
W1 O33 1.780(9) .
W1 O10 1.898(9) .
W1 O5 1.941(8) .
W1 O2 2.028(8) .
W1 O24 2.321(9) .
W2 O22 1.713(8) .
W2 O5 1.889(8) .
W2 O3 1.926(5) .
W2 O6 1.927(3) .
W2 O4 1.946(8) .
W2 O16 2.272(7) .
W3 O20 1.734(10) .
W3 O28 1.813(10) .
W3 O10 1.901(9) .
W3 O12 1.944(9) .
W3 O1 1.986(9) .
W3 O29 2.357(9) .
W4 O15 1.723(9) .
W4 O2 1.884(9) .
W4 O8 1.905(2) .
W4 O4 1.933(8) .
W4 O14 1.967(9) .
W4 O24 2.288(8) .
W5 O19 1.730(9) .
W5 O14 1.869(9) .
W5 O1 1.889(10) .
W5 O9 1.897(2) .
W5 O11 1.934(9) .
W5 O29 2.284(8) .
W5 K1 3.812(3) .
W6 W6A 0.595(9) .
W6 O27 1.717(10) .
W6 O12 1.901(10) .
W6 O11 1.905(9) .
W6 O7 1.917(7) .
W6 O17 1.943(10) .
W6 O34 2.281(9) .
W6A O17 1.520(15) .
W6A O12 1.638(15) .
W6A O27 1.817(15) .
W6A O7 2.308(13) .
W6A O34 2.379(14) .
W6A O11 2.408(14) .
W7 O32 1.720(12) .
W7 O36 1.778(10) .
W7 O25 1.907(3) .
W7 O30 1.957(12) .
W7 O26 2.042(10) .
W7 O39 2.315(11) .
W8 O41 1.715(14) .
W8 O17 1.907(11) .
W8 O17 1.907(10) 7_575
W8 O21 1.915(11) 7_575
W8 O21 1.915(11) .
W8 O40 2.335(17) .
W8 Na1 3.616(11) 7_575
W8 Na1 3.616(11) .
W9 O38 1.724(12) .
W9 O30 1.886(12) .
W9 O37 1.894(12) .
W9 O13 1.922(8) .
W9 O21 1.950(11) .
W9 O31 2.293(11) .
W10 O44 1.737(12) .
W10 O26 1.866(11) .
W10 O18 1.901(3) .
W10 O35 1.9155(16) .
W10 O37 1.971(13) .
W10 O39 2.287(9) .
W11 O42 1.70(2) .
W11 O43 1.74(2) .
W11 O45 1.894(8) .
W11 O45 1.894(8) 8_655
W11 O28 2.029(10) .
W11 O33 2.160(9) .
W11 O46 2.27(3) .
Sn1 C1 2.09(5) .
Sn1 C2 2.17(5) .
Sn1 O36 2.202(10) .
Sn1 O36 2.202(10) 8_655
Sn1 O43 2.20(2) 8_655
Sn1 O43 2.20(2) .
Se1 O24 1.703(8) .
Se1 O24 1.703(8) 7_575
Se1 O16 1.721(11) .
Se2 O29 1.705(9) .
Se2 O29 1.705(9) 7_575
Se2 O34 1.707(13) .
Se3 O39 1.698(11) .
Se3 O39 1.698(11) 7_575
Se3 O31 1.698(17) .
Cl1 Cl1 0.00(2) 8_655
O9 K1 3.048(12) .
O11 Na2 2.903(11) .
O15 Na4 2.738(13) .
O15 Na3 2.871(13) .
O19 K1 2.943(10) .
O19 Na2 2.959(12) .
O19 Na3 2.961(15) .
O20 Na4 2.805(13) 5_675
O23 Na3 2.885(14) 5_675
O23 Na4 2.919(14) 5_675
O27 Na2 2.963(14) .
O28 Na1 2.935(13) 7_575
O36 Na1 2.884(15) 7_575
O41 Na1 2.870(13) 7_575
O41 Na1 2.870(13) .
O43 Na1 2.99(2) 7_575
O45 O45 0.00(6) 8_655
K1 O9W 2.66(3) .
K1 O7W 2.778(19) 2_665
K1 O7W 2.778(19) .
Na3 O1W 2.367(16) .
Na3 O4W 2.981(19) .
Na3 Na3 3.50(2) 8_755
Na3 Na4 4.109(14) .
Na4 O8W 3.02(2) .
